data_1564702
loop_
_publ_author_name
'Yi, Xiaofeng'
'Wang, Di'
'Li, Fan'
'Zhang, Jian'
'Zhang, Lei'

_publ_section_title
;
 Molecular Bixbyite-Like In12-Oxo Clusters with Tunable Functionalization
 Sites for Lithography Patterning Applications
;
_journal_name_full 'Chemical Science'
_journal_paper_doi 10.1039/D1SC04491E
_journal_year 2021
_chemical_formula_moiety 'C36 H84 Cl4 In12 N8 O26, 2(Cl)'
_chemical_formula_sum 'C36 H84 Cl6 In12 N8 O26'
_chemical_formula_weight 2635.65
_chemical_name_systematic InOC-1
_space_group_crystal_system monoclinic
_space_group_IT_number 5
_space_group_name_Hall 'I 2y'
_space_group_name_H-M_alt 'I 1 2 1'
_atom_sites_solution_hydrogens geom
_atom_sites_solution_primary dual
_audit_creation_date 2021-01-24
_audit_creation_method
;
Olex2 1.2
(compiled 2018.05.29 svn.r3508 for OlexSys, GUI svn.r5506)
;
_audit_update_record
;
2021-04-19 deposited with the CCDC.	2021-09-20 downloaded from the CCDC.
;
_cell_angle_alpha 90
_cell_angle_beta 90.1940(10)
_cell_angle_gamma 90
_cell_formula_units_Z 2
_cell_length_a 16.05120(10)
_cell_length_b 11.42060(10)
_cell_length_c 20.21170(10)
_cell_measurement_reflns_used 38558
_cell_measurement_temperature 297.99(16)
_cell_measurement_theta_max 64.0050
_cell_measurement_theta_min 3.7910
_cell_volume 3705.07(4)
_computing_cell_refinement 'CrysAlisPro 1.171.40.59a (Rigaku OD, 2019)'
_computing_data_collection 'CrysAlisPro 1.171.40.59a (Rigaku OD, 2019)'
_computing_data_reduction 'CrysAlisPro 1.171.40.59a (Rigaku OD, 2019)'
_computing_molecular_graphics 'Olex2 (Dolomanov et al., 2009)'
_computing_publication_material 'Olex2 (Dolomanov et al., 2009)'
_computing_structure_refinement 'ShelXL (Sheldrick, 2015)'
_computing_structure_solution 'ShelXT (Sheldrick, 2015)'
_diffrn_ambient_environment air
_diffrn_ambient_temperature 297.99(16)
_diffrn_detector 'Hybrid Pixel Array Detector'
_diffrn_detector_area_resol_mean 10.0000
_diffrn_detector_type HyPix
_diffrn_measured_fraction_theta_full 0.998
_diffrn_measured_fraction_theta_max 0.991
_diffrn_measurement_details
;
List of Runs (angles in degrees, time in seconds):

  # Type    Start    End  Width  t~exp~   \w     \q     \k     \f   Frames
#--------------------------------------------------------------------------
  1  \w    -15.00  73.00   0.50    0.05    --   -0.94  38.00 -30.00  176
  2  \w    -74.00  14.00   0.50    0.05    --   -0.94 -38.00  60.00  176
  3  \w    -17.00  72.00   0.50    0.05    --   -0.94  57.00-150.00  178
  4  \w      8.00 106.00   0.50    0.05    --   80.41 -99.00  30.00  196
  5  \w     20.00 111.00   0.50    0.05    --   80.41-125.00-180.00  182
  6  \w      8.00 104.00   0.50    0.05    --   80.41 -77.00-180.00  192
  7  \w      8.00 106.00   0.50    0.05    --   80.41 -99.00-180.00  196
  8  \w      8.00  66.00   0.50    0.05    --   80.41 -57.00  60.00  116
  9  \w     20.00 111.00   0.50    0.05    --   80.41-125.00  30.00  182
 10  \w      7.00  43.00   0.50    0.05    --   80.41 -38.00 -60.00   72
 11  \w     20.00 111.00   0.50    0.05    --   80.41-125.00 -60.00  182
 12  \w    -66.00  -9.00   0.50    0.05    --  -82.29  57.00   0.00  114
 13  \w   -156.00 -68.00   0.50    0.05    --  -82.29 -38.00 -90.00  176
 14  \w    -66.00  -9.00   0.50    0.05    --  -82.29  57.00  30.00  114
 15  \w    -43.00  -9.00   0.50    0.05    --  -82.29  38.00 -30.00   68
 16  \w    -66.00  -9.00   0.50    0.05    --  -82.29  57.00  60.00  114
 17  \w   -156.00 -68.00   0.50    0.05    --  -82.29 -38.00-120.00  176
 18  \w    -43.00  -9.00   0.50    0.05    --  -82.29  38.00-150.00   68
 19  \w    -43.00  -9.00   0.50    0.05    --  -82.29  38.00 150.00   68
 20  \w   -111.00 -20.00   0.50    0.05    --  -82.29 125.00  60.00  182
 21  \w    -43.00  -9.00   0.50    0.05    --  -82.29  38.00-120.00   68
 22  \w    -43.00  -9.00   0.50    0.05    --  -82.29  38.00-180.00   68
 23  \w   -155.00 -66.00   0.50    0.05    --  -82.29 -57.00  60.00  178
 24  \w   -111.00 -20.00   0.50    0.05    --  -82.29 125.00 -90.00  182
 25  \w    -16.00  75.00   0.50    0.05    --   -0.94  19.00 -60.00  182
 26  \w    -16.00  75.00   0.50    0.05    --   -0.94  19.00 120.00  182
 27  \w    -73.00  15.00   0.50    0.05    --   -0.94 -57.00   0.00  176
 28  \w    -24.00  72.00   0.50    0.05    --   -0.94  77.00 150.00  192
 29  \w   -156.00 -68.00   0.50    0.05    --  -82.29 -38.00   0.00  176
 30  \w   -156.00 -68.00   0.50    0.05    --  -82.29 -38.00  90.00  176
 31  \w   -156.00 -68.00   0.50    0.05    --  -82.29 -38.00 150.00  176
 32  \w   -155.00-126.00   0.50    0.05    --  -82.29 -57.00-150.00   58
;
_diffrn_measurement_device 'four-circle diffractometer'
_diffrn_measurement_device_type 'ROD, Synergy Custom system, HyPix'
_diffrn_measurement_method '\w scans'
_diffrn_orient_matrix_type 'CrysAlisPro convention (1999,Acta A55,543-557)'
_diffrn_orient_matrix_UB_11 0.0418250000
_diffrn_orient_matrix_UB_12 -0.0908042000
_diffrn_orient_matrix_UB_13 0.0256141000
_diffrn_orient_matrix_UB_21 -0.0240010000
_diffrn_orient_matrix_UB_22 0.0316553000
_diffrn_orient_matrix_UB_23 0.0608306000
_diffrn_orient_matrix_UB_31 -0.0681228000
_diffrn_orient_matrix_UB_32 -0.0669659000
_diffrn_orient_matrix_UB_33 -0.0060433000
_diffrn_radiation_monochromator mirror
_diffrn_radiation_probe x-ray
_diffrn_radiation_type GaK\a
_diffrn_radiation_wavelength 1.3405
_diffrn_reflns_av_R_equivalents 0.0720
_diffrn_reflns_av_unetI/netI 0.0361
_diffrn_reflns_Laue_measured_fraction_full 0.998
_diffrn_reflns_Laue_measured_fraction_max 0.991
_diffrn_reflns_limit_h_max 20
_diffrn_reflns_limit_h_min -21
_diffrn_reflns_limit_k_max 14
_diffrn_reflns_limit_k_min -15
_diffrn_reflns_limit_l_max 27
_diffrn_reflns_limit_l_min -27
_diffrn_reflns_number 43834
_diffrn_reflns_point_group_measured_fraction_full 0.994
_diffrn_reflns_point_group_measured_fraction_max 0.969
_diffrn_reflns_theta_full 53.543
_diffrn_reflns_theta_max 64.142
_diffrn_reflns_theta_min 3.803
_diffrn_source 'micro-focus metaljet'
_exptl_absorpt_coefficient_mu 21.288
_exptl_absorpt_correction_T_max 1.00000
_exptl_absorpt_correction_T_min 0.22240
_exptl_absorpt_correction_type multi-scan
_exptl_absorpt_process_details
;
CrysAlisPro 1.171.40.59a (Rigaku Oxford Diffraction, 2019)
Empirical absorption correction using spherical harmonics,
 implemented in SCALE3 ABSPACK scaling algorithm.
;
_exptl_crystal_colour light
_exptl_crystal_colour_modifier light
_exptl_crystal_density_diffrn 2.362
_exptl_crystal_description block
_exptl_crystal_F_000 2508
_exptl_crystal_size_max 0.8
_exptl_crystal_size_mid 0.7
_exptl_crystal_size_min 0.6
_refine_diff_density_max 1.128
_refine_diff_density_min -1.335
_refine_diff_density_rms 0.174
_refine_ls_abs_structure_details
;
 Flack x determined using 3964 quotients [(I+)-(I-)]/[(I+)+(I-)]
 (Parsons, Flack and Wagner, Acta Cryst. B69 (2013) 249-259).
;
_refine_ls_abs_structure_Flack 0.001(10)
_refine_ls_extinction_method none
_refine_ls_goodness_of_fit_ref 1.036
_refine_ls_hydrogen_treatment constr
_refine_ls_matrix_type full
_refine_ls_number_parameters 400
_refine_ls_number_reflns 9088
_refine_ls_number_restraints 1
_refine_ls_restrained_S_all 1.036
_refine_ls_R_factor_all 0.0340
_refine_ls_R_factor_gt 0.0335
_refine_ls_shift/su_max 0.001
_refine_ls_shift/su_mean 0.000
_refine_ls_structure_factor_coef Fsqd
_refine_ls_weighting_details 'w=1/[\s^2^(Fo^2^)+(0.0595P)^2^+8.9904P] where P=(Fo^2^+2Fc^2^)/3'
_refine_ls_weighting_scheme calc
_refine_ls_wR_factor_gt 0.0911
_refine_ls_wR_factor_ref 0.0915
_reflns_Friedel_coverage 0.865
_reflns_Friedel_fraction_full 0.989
_reflns_Friedel_fraction_max 0.946
_reflns_number_gt 8895
_reflns_number_total 9088
_reflns_threshold_expression 'I > 2\s(I)'
_cod_data_source_file d1sc04491e2.cif
_cod_data_source_block InOC-1
_cod_database_code 1564702
_shelx_shelxl_version_number 2017/1
_chemical_oxdiff_formula In12CHONCl
_shelx_space_group_comment
;
The symmetry employed for this shelxl refinement is uniquely defined
by the following loop, which should always be used as a source of
symmetry information in preference to the above space-group names.
They are only intended as comments.
;
_shelx_estimated_absorpt_t_max 0.028
_shelx_estimated_absorpt_t_min 0.021
_diffrn_oxdiff_digest_frames
;
01315327b64b33652a1d32372b9f7deff10474266a6
;
_reflns_odcompleteness_completeness 99.90
_reflns_odcompleteness_iscentric 1
_reflns_odcompleteness_theta 56.82
_olex2_refinement_description
;
1. Others
 Fixed U12: O5(0) O11(0)
 Fixed U23: O5(0) O11(0)
 Fixed Uiso: H1(0.053) H2(0.049) H3(0.044) H4(0.05) H1A(0.071) H1B(0.071)
 H2A(0.06) H2B(0.06) H3A(0.045) H3B(0.045) H4A(0.081) H4B(0.081) H5A(0.062)
 H5B(0.062) H6A(0.051) H6B(0.051) H7A(0.048) H7B(0.048) H8A(0.054) H8B(0.054)
 H9A(0.045) H9B(0.045) H10A(0.068) H10B(0.068) H11A(0.058) H11B(0.058)
 H12A(0.089) H12B(0.089) H12C(0.089) H13A(0.057) H13B(0.057) H14A(0.066)
 H14B(0.066) H15A(0.071) H15B(0.071) H16A(0.065) H16B(0.065) H17A(0.069)
 H17B(0.069) H18A(0.093) H18B(0.093) H18C(0.093)
 Fixed X: O5(0.5) O11(0.5) H1(0.43115) H2(0.13273) H3(0.098789) H4(0.505382)
 H1A(0.469381) H1B(0.470138) H2A(0.307497) H2B(0.322064) H3A(0.351929)
 H3B(0.269919) H4A(0.295354) H4B(0.332628) H5A(0.202791) H5B(0.170891)
 H6A(0.101569) H6B(0.080145) H7A(0.054817) H7B(0.146061) H8A(0.107292)
 H8B(0.162177) H9A(0.245999) H9B(0.221895) H10A(0.185358) H10B(0.208023)
 H11A(0.344538) H11B(0.323997) H12A(0.316303) H12B(0.224576) H12C(0.258678)
 H13A(0.430851) H13B(0.340836) H14A(0.38242) H14B(0.433023) H15A(0.573457)
 H15B(0.625611) H16A(0.662866) H16B(0.570138) H17A(0.413009) H17B(0.392511)
 H18A(0.564166) H18B(0.473303) H18C(0.489778)
 Fixed Y: H1(0.385631) H2(0.773941) H3(0.599925) H4(0.215388) H1A(0.615148)
 H1B(0.558249) H2A(0.413043) H2B(0.525804) H3A(0.63556) H3B(0.566802)
 H4A(0.831833) H4B(0.88106) H5A(0.928165) H5B(0.816651) H6A(0.408479)
 H6B(0.538648) H7A(0.421469) H7B(0.371667) H8A(0.465313) H8B(0.578006)
 H9A(0.421915) H9B(0.354483) H10A(0.82466) H10B(0.934923) H11A(0.872992)
 H11B(0.865506) H12A(0.119242) H12B(0.15937) H12C(0.157883) H13A(0.114624)
 H13B(0.145352) H14A(0.168762) H14B(0.059011) H15A(0.058822) H15B(0.16818)
 H16A(0.133462) H16B(0.116783) H17A(0.446935) H17B(0.578773) H18A(0.835014)
 H18B(0.835284) H18C(0.877215)
 Fixed Z: O5(0.5) O11(0.5) H1(0.180931) H2(0.504372) H3(0.558247) H4(0.789358)
 H1A(0.213793) H1B(0.143049) H2A(0.226518) H2B(0.183808) H3A(0.27515)
 H3B(0.291749) H4A(0.366577) H4B(0.432716) H5A(0.443731) H5B(0.406369)
 H6A(0.41979) H6B(0.438338) H7A(0.529692) H7B(0.52705) H8A(0.646383)
 H8B(0.655482) H9A(0.683339) H9B(0.618199) H10A(0.600028) H10B(0.557395)
 H11A(0.545794) H11B(0.621581) H12A(0.488233) H12B(0.474004) H12C(0.546772)
 H13A(0.623747) H13B(0.64842) H14A(0.752581) H14B(0.729364) H15A(0.730201)
 H15B(0.751989) H16A(0.647616) H16B(0.624543) H17A(0.829714) H17B(0.814207)
 H18A(0.691018) H18B(0.719218) H18C(0.646575)
;
_olex2_submission_special_instructions 'No special instructions were received'
_oxdiff_exptl_absorpt_empirical_details
;
Empirical correction (ABSPACK) includes:
- Absorption correction using spherical harmonics
- Frame scaling
;
_oxdiff_exptl_absorpt_empirical_full_max 2.931
_oxdiff_exptl_absorpt_empirical_full_min 0.454

loop_
_space_group_symop_operation_xyz
'x, y, z'
'-x, y, -z'
'x+1/2, y+1/2, z+1/2'
'-x+1/2, y+1/2, -z+1/2'

loop_
_atom_site_label
_atom_site_type_symbol
_atom_site_fract_x
_atom_site_fract_y
_atom_site_fract_z
_atom_site_U_iso_or_equiv
_atom_site_adp_type
_atom_site_occupancy
_atom_site_site_symmetry_order
_atom_site_calc_flag
_atom_site_refinement_flags_posn
_atom_site_refinement_flags_adp
_atom_site_refinement_flags_occupancy
_atom_site_disorder_assembly
_atom_site_disorder_group
In01 In 0.56439(3) 0.61688(5) 0.58288(2) 0.01956(10) Uani 1 1 d . . . . .
In02 In 0.39627(3) 0.37816(4) 0.54901(2) 0.01945(10) Uani 1 1 d . . . . .
In03 In 0.51030(3) 0.38298(5) 0.68806(2) 0.02686(12) Uani 1 1 d . . . . .
In04 In 0.29732(3) 0.38777(5) 0.40239(3) 0.02665(12) Uani 1 1 d . . . . .
In05 In 0.38042(3) 0.60894(5) 0.65901(2) 0.02630(12) Uani 1 1 d . . . . .
In06 In 0.26123(3) 0.60903(5) 0.50895(3) 0.02571(12) Uani 1 1 d . . . . .
Cl1 Cl 0.19920(19) 0.2890(3) 0.33049(18) 0.0722(10) Uani 1 1 d . . . . .
Cl2 Cl 0.2969(2) 0.7192(3) 0.73596(14) 0.0628(8) Uani 1 1 d . . . . .
O00J O 0.3306(4) 0.7112(5) 0.5781(3) 0.0355(13) Uani 1 1 d . . . . .
O1 O 0.3685(3) 0.5077(5) 0.3388(3) 0.0273(12) Uani 1 1 d . . . . .
O2 O 0.2016(3) 0.5083(6) 0.4322(3) 0.0331(13) Uani 1 1 d . . . . .
O3 O 0.2996(4) 0.2852(6) 0.4942(3) 0.0343(13) Uani 1 1 d . . . . .
O4 O 0.3633(3) 0.4975(4) 0.4741(2) 0.0188(9) Uani 1 1 d . . . . .
O5 O 0.500000 0.2993(7) 0.500000 0.035(2) Uani 1 2 d S T P . .
O6 O 0.3001(3) 0.4862(5) 0.6031(3) 0.0269(11) Uani 1 1 d . . . . .
O7 O 0.4117(4) 0.2797(5) 0.6361(3) 0.0338(13) Uani 1 1 d . . . . .
O8 O 0.4124(5) 0.4834(6) 0.7338(3) 0.0411(16) Uani 1 1 d . . . . .
O9 O 0.4951(4) 0.7091(6) 0.6578(3) 0.0345(13) Uani 1 1 d . . . . .
O10 O 0.4704(3) 0.4962(4) 0.6069(2) 0.0188(9) Uani 1 1 d . . . . .
O11 O 0.500000 0.6943(7) 0.500000 0.0303(18) Uani 1 2 d S T P . .
O12 O 0.6752(4) 0.7132(5) 0.5701(3) 0.0337(13) Uani 1 1 d . . . . .
O13 O 0.6019(4) 0.2827(5) 0.6367(3) 0.0379(15) Uani 1 1 d . . . . .
N1 N 0.4291(6) 0.4495(8) 0.2133(4) 0.0443(19) Uani 1 1 d . . . . .
H1 H 0.431150 0.385631 0.180931 0.053 Uiso 1 1 calc R . . . .
N2 N 0.1928(5) 0.7884(7) 0.5021(4) 0.0409(18) Uani 1 1 d . . . . .
H2 H 0.132730 0.773941 0.504372 0.049 Uiso 1 1 calc R . . . .
N3 N 0.1411(4) 0.5382(7) 0.5598(4) 0.0370(17) Uani 1 1 d . . . . .
H3 H 0.098789 0.599925 0.558247 0.044 Uiso 1 1 calc R . . . .
N4 N 0.5049(5) 0.2023(7) 0.7414(4) 0.0415(18) Uani 1 1 d . . . . .
H4 H 0.505382 0.215388 0.789358 0.050 Uiso 1 1 calc R . . . .
C1 C 0.4817(9) 0.5440(12) 0.1895(5) 0.059(3) Uani 1 1 d . . . . .
H1A H 0.469381 0.615148 0.213793 0.071 Uiso 1 1 calc R . . . .
H1B H 0.470138 0.558249 0.143049 0.071 Uiso 1 1 calc R . . . .
C2 C 0.3412(7) 0.4832(10) 0.2225(5) 0.050(3) Uani 1 1 d . . . . .
H2A H 0.307497 0.413043 0.226518 0.060 Uiso 1 1 calc R . . . .
H2B H 0.322064 0.525804 0.183808 0.060 Uiso 1 1 calc R . . . .
C3 C 0.3290(6) 0.5583(8) 0.2831(4) 0.038(2) Uani 1 1 d . . . . .
H3A H 0.351929 0.635560 0.275150 0.045 Uiso 1 1 calc R . . . .
H3B H 0.269919 0.566802 0.291749 0.045 Uiso 1 1 calc R . . . .
C4 C 0.2953(9) 0.8227(12) 0.4143(7) 0.068(4) Uani 1 1 d . . . . .
H4A H 0.295354 0.831833 0.366577 0.081 Uiso 1 1 calc R . . . .
H4B H 0.332628 0.881060 0.432716 0.081 Uiso 1 1 calc R . . . .
C5 C 0.2107(7) 0.8444(10) 0.4390(6) 0.052(3) Uani 1 1 d . . . . .
H5A H 0.202791 0.928165 0.443731 0.062 Uiso 1 1 calc R . . . .
H5B H 0.170891 0.816651 0.406369 0.062 Uiso 1 1 calc R . . . .
C6 C 0.1178(5) 0.4742(10) 0.4474(5) 0.043(2) Uani 1 1 d . . . . .
H6A H 0.101569 0.408479 0.419790 0.051 Uiso 1 1 calc R . . . .
H6B H 0.080145 0.538648 0.438338 0.051 Uiso 1 1 calc R . . . .
C7 C 0.1120(5) 0.4403(9) 0.5187(5) 0.040(2) Uani 1 1 d . . . . .
H7A H 0.054817 0.421469 0.529692 0.048 Uiso 1 1 calc R . . . .
H7B H 0.146061 0.371667 0.527050 0.048 Uiso 1 1 calc R . . . .
C8 C 0.1554(6) 0.5071(10) 0.6296(5) 0.045(2) Uani 1 1 d . . . . .
H8A H 0.107292 0.465313 0.646383 0.054 Uiso 1 1 calc R . . . .
H8B H 0.162177 0.578006 0.655482 0.054 Uiso 1 1 calc R . . . .
C9 C 0.2323(5) 0.4314(8) 0.6369(5) 0.0371(19) Uani 1 1 d . . . . .
H9A H 0.245999 0.421915 0.683339 0.045 Uiso 1 1 calc R . . . .
H9B H 0.221895 0.354483 0.618199 0.045 Uiso 1 1 calc R . . . .
C10 C 0.2185(7) 0.8519(9) 0.5631(6) 0.057(3) Uani 1 1 d . . . . .
H10A H 0.185358 0.824660 0.600028 0.068 Uiso 1 1 calc R . . . .
H10B H 0.208023 0.934923 0.557395 0.068 Uiso 1 1 calc R . . . .
C11 C 0.3110(7) 0.8328(8) 0.5785(5) 0.048(2) Uani 1 1 d . . . . .
H11A H 0.344538 0.872992 0.545794 0.058 Uiso 1 1 calc R . . . .
H11B H 0.323997 0.865506 0.621581 0.058 Uiso 1 1 calc R . . . .
C12 C 0.2728(8) 0.1719(11) 0.5013(6) 0.059(3) Uani 1 1 d . . . . .
H12A H 0.316303 0.119242 0.488233 0.089 Uiso 1 1 calc GR . . . .
H12B H 0.224576 0.159370 0.474004 0.089 Uiso 1 1 calc GR . . . .
H12C H 0.258678 0.157883 0.546772 0.089 Uiso 1 1 calc GR . . . .
C13 C 0.3994(7) 0.1647(10) 0.6533(5) 0.047(2) Uani 1 1 d . . . . .
H13A H 0.430851 0.114624 0.623747 0.057 Uiso 1 1 calc R . . . .
H13B H 0.340836 0.145352 0.648420 0.057 Uiso 1 1 calc R . . . .
C14 C 0.4261(8) 0.1427(10) 0.7230(5) 0.055(3) Uani 1 1 d . . . . .
H14A H 0.382420 0.168762 0.752581 0.066 Uiso 1 1 calc R . . . .
H14B H 0.433023 0.059011 0.729364 0.066 Uiso 1 1 calc R . . . .
C15 C 0.5810(8) 0.1421(10) 0.7231(6) 0.059(3) Uani 1 1 d . . . . .
H15A H 0.573457 0.058822 0.730201 0.071 Uiso 1 1 calc R . . . .
H15B H 0.625611 0.168180 0.751989 0.071 Uiso 1 1 calc R . . . .
C16 C 0.6063(8) 0.1613(9) 0.6537(6) 0.054(3) Uani 1 1 d . . . . .
H16A H 0.662866 0.133462 0.647616 0.065 Uiso 1 1 calc R . . . .
H16B H 0.570138 0.116783 0.624543 0.065 Uiso 1 1 calc R . . . .
C17 C 0.4271(8) 0.5129(12) 0.8016(4) 0.058(3) Uani 1 1 d . . . . .
H17A H 0.413009 0.446935 0.829714 0.069 Uiso 1 1 calc R . . . .
H17B H 0.392511 0.578773 0.814207 0.069 Uiso 1 1 calc R . . . .
C18 C 0.5065(8) 0.8230(10) 0.6804(7) 0.062(4) Uani 1 1 d . . . . .
H18A H 0.564166 0.835014 0.691018 0.093 Uiso 1 1 calc GR . . . .
H18B H 0.473303 0.835284 0.719218 0.093 Uiso 1 1 calc GR . . . .
H18C H 0.489778 0.877215 0.646575 0.093 Uiso 1 1 calc GR . . . .
Cl3 Cl 0.49706(17) 0.2507(3) 0.90156(13) 0.0540(6) Uani 1 1 d . . . . .

loop_
_atom_site_aniso_label
_atom_site_aniso_U_11
_atom_site_aniso_U_22
_atom_site_aniso_U_33
_atom_site_aniso_U_23
_atom_site_aniso_U_13
_atom_site_aniso_U_12
In01 0.0178(2) 0.0212(2) 0.01961(19) -0.00107(17) 0.00031(15) -0.00187(17)
In02 0.0195(2) 0.0195(2) 0.0193(2) -0.00061(17) 0.00292(15) -0.00215(18)
In03 0.0334(3) 0.0292(3) 0.0181(2) 0.0039(2) 0.00141(18) 0.0005(2)
In04 0.0219(2) 0.0294(3) 0.0286(2) -0.0081(2) -0.00187(18) -0.0028(2)
In05 0.0256(2) 0.0302(3) 0.0231(2) -0.0075(2) 0.00588(18) 0.0011(2)
In06 0.0171(2) 0.0265(2) 0.0335(3) -0.0065(2) 0.00363(18) 0.0018(2)
Cl1 0.0511(15) 0.083(2) 0.083(2) -0.0461(18) -0.0214(15) -0.0095(14)
Cl2 0.0622(16) 0.078(2) 0.0482(14) -0.0246(13) 0.0196(13) 0.0198(15)
O00J 0.044(3) 0.025(3) 0.037(3) -0.008(2) -0.007(3) 0.004(2)
O1 0.026(3) 0.035(3) 0.021(3) -0.001(2) -0.008(2) 0.001(2)
O2 0.017(2) 0.041(3) 0.042(3) -0.008(3) -0.002(2) 0.000(2)
O3 0.033(3) 0.042(3) 0.028(3) -0.003(2) 0.000(2) -0.010(3)
O4 0.017(2) 0.020(2) 0.019(2) 0.0013(18) 0.0016(18) -0.0014(19)
O5 0.026(4) 0.028(4) 0.051(5) 0.000 0.026(4) 0.000
O6 0.022(3) 0.031(3) 0.028(3) -0.005(2) 0.007(2) -0.001(2)
O7 0.043(3) 0.030(3) 0.028(3) 0.012(2) 0.001(3) -0.009(2)
O8 0.054(4) 0.052(4) 0.017(3) 0.001(3) 0.011(3) 0.006(3)
O9 0.029(3) 0.038(3) 0.036(3) -0.014(3) 0.003(2) -0.002(2)
O10 0.022(2) 0.019(2) 0.015(2) -0.0024(18) 0.0025(18) -0.0046(19)
O11 0.049(5) 0.022(4) 0.020(3) 0.000 -0.016(3) 0.000
O12 0.027(3) 0.032(3) 0.042(3) -0.006(2) 0.005(2) -0.011(2)
O13 0.039(3) 0.028(3) 0.048(4) 0.009(3) 0.015(3) 0.003(2)
N1 0.059(5) 0.053(5) 0.020(3) -0.006(3) -0.003(3) 0.005(4)
N2 0.023(3) 0.036(4) 0.063(5) -0.004(4) 0.005(3) 0.007(3)
N3 0.018(3) 0.043(4) 0.050(4) -0.008(3) 0.007(3) 0.004(3)
N4 0.058(5) 0.040(4) 0.027(3) 0.011(3) 0.003(3) 0.001(4)
C1 0.087(9) 0.067(7) 0.022(4) 0.014(4) -0.001(5) -0.002(7)
C2 0.068(7) 0.055(6) 0.027(4) -0.006(4) -0.018(4) 0.012(5)
C3 0.049(5) 0.039(5) 0.025(4) 0.002(3) -0.012(4) 0.009(4)
C4 0.072(8) 0.065(8) 0.066(8) 0.026(6) 0.011(7) 0.034(7)
C5 0.049(6) 0.046(6) 0.062(7) 0.013(5) -0.009(5) 0.014(5)
C6 0.019(4) 0.061(6) 0.048(5) -0.005(4) -0.004(4) -0.005(4)
C7 0.019(4) 0.051(5) 0.050(5) 0.000(4) 0.000(3) -0.010(4)
C8 0.027(4) 0.058(6) 0.049(5) -0.012(4) 0.019(4) -0.006(4)
C9 0.030(4) 0.042(5) 0.039(5) 0.002(4) 0.012(4) -0.008(4)
C10 0.061(7) 0.036(5) 0.074(7) -0.018(5) 0.003(6) 0.015(5)
C11 0.067(7) 0.027(4) 0.052(6) -0.005(4) -0.005(5) 0.000(4)
C12 0.068(8) 0.055(7) 0.055(7) -0.001(5) 0.001(6) -0.023(6)
C13 0.050(6) 0.042(5) 0.050(6) 0.016(4) 0.008(5) -0.012(5)
C14 0.069(7) 0.048(6) 0.048(6) 0.024(5) 0.009(5) -0.006(5)
C15 0.066(7) 0.042(6) 0.069(7) 0.026(5) 0.001(6) 0.008(5)
C16 0.067(7) 0.029(5) 0.067(7) 0.007(5) 0.019(6) -0.001(5)
C17 0.082(8) 0.074(8) 0.018(4) -0.004(4) 0.017(4) 0.009(6)
C18 0.049(6) 0.047(6) 0.091(10) -0.035(6) 0.004(6) 0.002(5)
Cl3 0.0516(14) 0.0702(17) 0.0401(12) 0.0157(12) -0.0003(11) -0.0079(12)

loop_
_atom_type_symbol
_atom_type_description
_atom_type_scat_dispersion_real
_atom_type_scat_dispersion_imag
_atom_type_scat_source
C C 0.0147 0.0070 'International Tables Vol C Tables 4.2.6.8 and 6.1.1.4'
H H 0.0000 0.0000 'International Tables Vol C Tables 4.2.6.8 and 6.1.1.4'
Cl Cl 0.3292 0.5397 'International Tables Vol C Tables 4.2.6.8 and 6.1.1.4'
In In 0.1337 3.9104 'International Tables Vol C Tables 4.2.6.8 and 6.1.1.4'
N N 0.0253 0.0135 'International Tables Vol C Tables 4.2.6.8 and 6.1.1.4'
O O 0.0412 0.0250 'International Tables Vol C Tables 4.2.6.8 and 6.1.1.4'

loop_
_geom_angle_atom_site_label_1
_geom_angle_atom_site_label_2
_geom_angle_atom_site_label_3
_geom_angle
_geom_angle_site_symmetry_1
_geom_angle_site_symmetry_3
_geom_angle_publ_flag
In05 In01 In06 173.246(19) . 2_656 ?
O1 In01 In05 94.67(15) 2_656 . ?
O1 In01 In06 88.66(15) 2_656 2_656 ?
O4 In01 In05 135.77(14) 2_656 . ?
O4 In01 In06 39.57(14) 2_656 2_656 ?
O4 In01 O1 76.6(2) 2_656 2_656 ?
O4 In01 O9 167.2(2) 2_656 . ?
O4 In01 O11 95.90(18) 2_656 . ?
O9 In01 In05 39.63(16) . . ?
O9 In01 In06 146.34(17) . 2_656 ?
O9 In01 O1 91.3(2) . 2_656 ?
O10 In01 In05 40.38(14) . . ?
O10 In01 In06 135.16(14) . 2_656 ?
O10 In01 O1 79.6(2) . 2_656 ?
O10 In01 O4 95.6(2) . 2_656 ?
O10 In01 O9 77.6(2) . . ?
O10 In01 O11 96.07(19) . . ?
O10 In01 O12 167.8(2) . . ?
O11 In01 In05 86.947(19) . . ?
O11 In01 In06 88.843(17) . 2_656 ?
O11 In01 O1 170.8(2) . 2_656 ?
O11 In01 O9 95.6(2) . . ?
O12 In01 In05 145.03(17) . . ?
O12 In01 In06 40.75(17) . 2_656 ?
O12 In01 O1 88.5(2) . 2_656 ?
O12 In01 O4 78.8(2) . 2_656 ?
O12 In01 O9 105.6(2) . . ?
O12 In01 O11 95.3(2) . . ?
In03 In02 In04 174.346(19) . . ?
O3 In02 In03 145.14(17) . . ?
O3 In02 In04 40.01(16) . . ?
O3 In02 O6 91.5(2) . . ?
O4 In02 In03 136.77(14) . . ?
O4 In02 In04 39.37(14) . . ?
O4 In02 O3 76.9(2) . . ?
O4 In02 O5 97.69(19) . . ?
O4 In02 O6 79.8(2) . . ?
O4 In02 O10 97.1(2) . . ?
O5 In02 In03 88.366(17) . . ?
O5 In02 In04 88.373(19) . . ?
O5 In02 O3 96.5(2) . . ?
O5 In02 O6 170.9(2) . . ?
O5 In02 O10 94.92(19) . . ?
O6 In02 In03 87.56(15) . . ?
O6 In02 In04 95.00(15) . . ?
O7 In02 In03 40.86(16) . . ?
O7 In02 In04 144.10(17) . . ?
O7 In02 O3 104.3(2) . . ?
O7 In02 O4 167.9(2) . . ?
O7 In02 O5 94.2(2) . . ?
O7 In02 O6 88.0(2) . . ?
O7 In02 O10 79.4(2) . . ?
O10 In02 In03 39.72(14) . . ?
O10 In02 In04 136.12(14) . . ?
O10 In02 O3 167.7(2) . . ?
O10 In02 O6 76.80(19) . . ?
In02 In03 In05 61.972(14) . . ?
O1 In03 In02 104.67(12) 2_656 . ?
O1 In03 In05 90.40(13) 2_656 . ?
O7 In03 In02 38.02(14) . . ?
O7 In03 In05 83.41(16) . . ?
O7 In03 O1 139.26(19) . 2_656 ?
O7 In03 N1 149.7(3) . 2_656 ?
O7 In03 N4 73.9(3) . . ?
O8 In03 In02 88.37(17) . . ?
O8 In03 In05 38.32(16) . . ?
O8 In03 O1 111.2(2) . 2_656 ?
O8 In03 O7 88.1(3) . . ?
O8 In03 O10 78.2(2) . . ?
O8 In03 N1 76.3(3) . 2_656 ?
O8 In03 N4 104.2(3) . . ?
O10 In03 In02 38.86(13) . . ?
O10 In03 In05 40.13(13) . . ?
O10 In03 O1 73.88(18) . 2_656 ?
O10 In03 O7 75.76(19) . . ?
O10 In03 N1 124.6(2) . 2_656 ?
O10 In03 N4 149.5(2) . . ?
O13 In03 In02 87.62(19) . . ?
O13 In03 In05 138.84(17) . . ?
O13 In03 O1 70.1(2) . 2_656 ?
O13 In03 O7 88.6(3) . . ?
O13 In03 O8 176.0(3) . . ?
O13 In03 O10 98.8(2) . . ?
O13 In03 N1 107.7(3) . 2_656 ?
O13 In03 N4 77.1(3) . . ?
N1 In03 In02 160.7(2) 2_656 . ?
N1 In03 In05 98.9(2) 2_656 . ?
N1 In03 O1 71.1(2) 2_656 2_656 ?
N4 In03 In02 110.7(2) . . ?
N4 In03 In05 137.3(2) . . ?
N4 In03 O1 130.0(2) . 2_656 ?
N4 In03 N1 84.8(3) . 2_656 ?
In02 In04 In06 62.786(15) . . ?
Cl1 In04 In02 145.07(11) . . ?
Cl1 In04 In06 128.34(8) . . ?
O1 In04 In02 106.89(13) . . ?
O1 In04 In06 89.83(15) . . ?
O1 In04 Cl1 106.13(17) . . ?
O2 In04 In02 96.29(17) . . ?
O2 In04 In06 38.44(15) . . ?
O2 In04 Cl1 90.14(17) . . ?
O2 In04 O1 97.9(2) . . ?
O2 In04 O3 96.6(2) . . ?
O2 In04 O4 78.0(2) . . ?
O2 In04 O13 172.9(3) . 2_656 ?
O3 In04 In02 39.66(15) . . ?
O3 In04 In06 82.09(17) . . ?
O3 In04 Cl1 105.55(19) . . ?
O3 In04 O1 145.0(2) . . ?
O4 In04 In02 37.58(13) . . ?
O4 In04 In06 39.73(13) . . ?
O4 In04 Cl1 168.06(16) . . ?
O4 In04 O1 77.24(18) . . ?
O4 In04 O3 74.9(2) . . ?
O13 In04 In02 87.25(18) 2_656 . ?
O13 In04 In06 141.13(17) 2_656 . ?
O13 In04 Cl1 90.47(19) 2_656 . ?
O13 In04 O1 75.1(2) 2_656 . ?
O13 In04 O3 90.1(3) 2_656 . ?
O13 In04 O4 101.5(2) 2_656 . ?
In01 In05 In03 63.437(15) . . ?
Cl2 In05 In01 141.09(9) . . ?
Cl2 In05 In03 129.27(9) . . ?
O00J In05 In01 87.81(18) . . ?
O00J In05 In03 140.63(17) . . ?
O00J In05 Cl2 90.06(19) . . ?
O00J In05 O6 75.1(2) . . ?
O00J In05 O9 91.0(3) . . ?
O00J In05 O10 101.2(2) . . ?
O6 In05 In01 107.25(14) . . ?
O6 In05 In03 87.85(15) . . ?
O6 In05 Cl2 109.66(16) . . ?
O8 In05 In01 97.65(18) . . ?
O8 In05 In03 38.58(17) . . ?
O8 In05 Cl2 91.54(19) . . ?
O8 In05 O00J 169.1(3) . . ?
O8 In05 O6 94.3(2) . . ?
O8 In05 O9 99.2(3) . . ?
O8 In05 O10 77.9(2) . . ?
O9 In05 In01 39.39(15) . . ?
O9 In05 In03 83.18(17) . . ?
O9 In05 Cl2 101.87(18) . . ?
O9 In05 O6 145.3(2) . . ?
O9 In05 O10 75.2(2) . . ?
O10 In05 In01 38.10(13) . . ?
O10 In05 In03 39.65(13) . . ?
O10 In05 Cl2 168.32(15) . . ?
O10 In05 O6 76.55(18) . . ?
In01 In06 In04 61.483(14) 2_656 . ?
O00J In06 In01 85.01(18) . 2_656 ?
O00J In06 In04 137.58(17) . . ?
O00J In06 O2 174.1(3) . . ?
O00J In06 O4 98.0(2) . . ?
O00J In06 O6 70.9(2) . . ?
O00J In06 O12 86.5(3) . 2_656 ?
O00J In06 N2 78.6(3) . . ?
O00J In06 N3 109.4(3) . . ?
O2 In06 In01 89.17(16) . 2_656 ?
O2 In06 In04 38.39(16) . . ?
O2 In06 O4 77.8(2) . . ?
O2 In06 O6 111.5(2) . . ?
O2 In06 O12 88.4(2) . 2_656 ?
O2 In06 N2 102.6(3) . . ?
O2 In06 N3 76.5(3) . . ?
O4 In06 In01 38.26(13) . 2_656 ?
O4 In06 In04 39.61(13) . . ?
O4 In06 O6 74.16(18) . . ?
O4 In06 O12 74.76(19) . 2_656 ?
O4 In06 N2 147.6(2) . . ?
O4 In06 N3 124.0(2) . . ?
O6 In06 In01 103.52(13) . 2_656 ?
O6 In06 In04 91.31(13) . . ?
O12 In06 In01 37.90(14) 2_656 2_656 ?
O12 In06 In04 82.12(16) 2_656 . ?
O12 In06 O6 138.1(2) 2_656 . ?
O12 In06 N2 72.9(3) 2_656 . ?
O12 In06 N3 151.3(3) 2_656 . ?
N2 In06 In01 109.7(2) . 2_656 ?
N2 In06 In04 134.7(2) . . ?
N2 In06 O6 132.2(3) . . ?
N2 In06 N3 86.6(3) . . ?
N3 In06 In01 160.49(19) . 2_656 ?
N3 In06 In04 99.53(19) . . ?
N3 In06 O6 70.5(2) . . ?
In06 O00J In05 113.1(3) . . ?
C11 O00J In05 127.1(6) . . ?
C11 O00J In06 115.0(6) . . ?
In01 O1 In03 95.60(19) 2_656 2_656 ?
In04 O1 In01 100.4(2) . 2_656 ?
In04 O1 In03 100.4(2) . 2_656 ?
C3 O1 In01 122.6(5) . 2_656 ?
C3 O1 In03 114.3(5) . 2_656 ?
C3 O1 In04 119.1(5) . . ?
In04 O2 In06 103.2(2) . . ?
C6 O2 In04 123.9(6) . . ?
C6 O2 In06 114.0(5) . . ?
In02 O3 In04 100.3(2) . . ?
C12 O3 In02 129.0(7) . . ?
C12 O3 In04 126.0(6) . . ?
In01 O4 In04 105.7(2) 2_656 . ?
In01 O4 In06 102.2(2) 2_656 . ?
In02 O4 In01 131.9(3) . 2_656 ?
In02 O4 In04 103.0(2) . . ?
In02 O4 In06 109.4(2) . . ?
In04 O4 In06 100.7(2) . . ?
In02 O5 In02 130.2(4) 2_656 . ?
In02 O6 In06 96.3(2) . . ?
In05 O6 In02 101.3(2) . . ?
In05 O6 In06 100.4(2) . . ?
C9 O6 In02 120.9(5) . . ?
C9 O6 In05 118.4(5) . . ?
C9 O6 In06 115.4(5) . . ?
In02 O7 In03 101.1(2) . . ?
C13 O7 In02 134.9(6) . . ?
C13 O7 In03 119.3(6) . . ?
In05 O8 In03 103.1(2) . . ?
C17 O8 In03 114.7(7) . . ?
C17 O8 In05 123.9(7) . . ?
In01 O9 In05 101.0(2) . . ?
C18 O9 In01 128.3(7) . . ?
C18 O9 In05 126.9(7) . . ?
In01 O10 In02 133.2(2) . . ?
In01 O10 In03 110.7(2) . . ?
In01 O10 In05 101.5(2) . . ?
In02 O10 In03 101.4(2) . . ?
In02 O10 In05 105.3(2) . . ?
In03 O10 In05 100.2(2) . . ?
In01 O11 In01 131.6(4) 2_656 . ?
In01 O12 In06 101.4(2) . 2_656 ?
C4 O12 In01 137.5(7) 2_656 . ?
C4 O12 In06 119.3(7) 2_656 2_656 ?
In03 O13 In04 113.3(3) . 2_656 ?
C16 O13 In03 115.9(6) . . ?
C16 O13 In04 126.1(6) . 2_656 ?
In03 N1 H1 108.2 2_656 . ?
C1 N1 In03 106.4(6) . 2_656 ?
C1 N1 H1 108.2 . . ?
C1 N1 C2 113.9(9) . . ?
C2 N1 In03 111.8(5) . 2_656 ?
C2 N1 H1 108.2 . . ?
In06 N2 H2 108.2 . . ?
C5 N2 In06 110.2(6) . . ?
C5 N2 H2 108.2 . . ?
C5 N2 C10 117.2(9) . . ?
C10 N2 In06 104.5(6) . . ?
C10 N2 H2 108.2 . . ?
In06 N3 H3 108.1 . . ?
C7 N3 In06 106.0(5) . . ?
C7 N3 H3 108.1 . . ?
C7 N3 C8 114.0(8) . . ?
C8 N3 In06 112.4(5) . . ?
C8 N3 H3 108.1 . . ?
In03 N4 H4 108.8 . . ?
C14 N4 In03 108.9(6) . . ?
C14 N4 H4 108.8 . . ?
C15 N4 In03 105.6(6) . . ?
C15 N4 H4 108.8 . . ?
C15 N4 C14 115.9(9) . . ?
N1 C1 H1A 109.6 . . ?
N1 C1 H1B 109.6 . . ?
N1 C1 C17 110.4(10) . 2_656 ?
H1A C1 H1B 108.1 . . ?
C17 C1 H1A 109.6 2_656 . ?
C17 C1 H1B 109.6 2_656 . ?
N1 C2 H2A 109.2 . . ?
N1 C2 H2B 109.2 . . ?
N1 C2 C3 112.2(8) . . ?
H2A C2 H2B 107.9 . . ?
C3 C2 H2A 109.2 . . ?
C3 C2 H2B 109.2 . . ?
O1 C3 C2 110.9(7) . . ?
O1 C3 H3A 109.5 . . ?
O1 C3 H3B 109.5 . . ?
C2 C3 H3A 109.5 . . ?
C2 C3 H3B 109.5 . . ?
H3A C3 H3B 108.1 . . ?
O12 C4 H4A 108.9 2_656 . ?
O12 C4 H4B 108.9 2_656 . ?
O12 C4 C5 113.2(11) 2_656 . ?
H4A C4 H4B 107.8 . . ?
C5 C4 H4A 108.9 . . ?
C5 C4 H4B 108.9 . . ?
N2 C5 C4 114.1(8) . . ?
N2 C5 H5A 108.7 . . ?
N2 C5 H5B 108.7 . . ?
C4 C5 H5A 108.7 . . ?
C4 C5 H5B 108.7 . . ?
H5A C5 H5B 107.6 . . ?
O2 C6 H6A 109.7 . . ?
O2 C6 H6B 109.7 . . ?
O2 C6 C7 109.7(7) . . ?
H6A C6 H6B 108.2 . . ?
C7 C6 H6A 109.7 . . ?
C7 C6 H6B 109.7 . . ?
N3 C7 C6 109.2(8) . . ?
N3 C7 H7A 109.8 . . ?
N3 C7 H7B 109.8 . . ?
C6 C7 H7A 109.8 . . ?
C6 C7 H7B 109.8 . . ?
H7A C7 H7B 108.3 . . ?
N3 C8 H8A 109.5 . . ?
N3 C8 H8B 109.5 . . ?
N3 C8 C9 110.8(7) . . ?
H8A C8 H8B 108.1 . . ?
C9 C8 H8A 109.5 . . ?
C9 C8 H8B 109.5 . . ?
O6 C9 C8 109.0(7) . . ?
O6 C9 H9A 109.9 . . ?
O6 C9 H9B 109.9 . . ?
C8 C9 H9A 109.9 . . ?
C8 C9 H9B 109.9 . . ?
H9A C9 H9B 108.3 . . ?
N2 C10 H10A 109.3 . . ?
N2 C10 H10B 109.3 . . ?
N2 C10 C11 111.4(8) . . ?
H10A C10 H10B 108.0 . . ?
C11 C10 H10A 109.3 . . ?
C11 C10 H10B 109.3 . . ?
O00J C11 C10 110.7(9) . . ?
O00J C11 H11A 109.5 . . ?
O00J C11 H11B 109.5 . . ?
C10 C11 H11A 109.5 . . ?
C10 C11 H11B 109.5 . . ?
H11A C11 H11B 108.1 . . ?
O3 C12 H12A 109.5 . . ?
O3 C12 H12B 109.5 . . ?
O3 C12 H12C 109.5 . . ?
H12A C12 H12B 109.5 . . ?
H12A C12 H12C 109.5 . . ?
H12B C12 H12C 109.5 . . ?
O7 C13 H13A 109.4 . . ?
O7 C13 H13B 109.4 . . ?
O7 C13 C14 111.0(9) . . ?
H13A C13 H13B 108.0 . . ?
C14 C13 H13A 109.4 . . ?
C14 C13 H13B 109.4 . . ?
N4 C14 C13 113.7(8) . . ?
N4 C14 H14A 108.8 . . ?
N4 C14 H14B 108.8 . . ?
C13 C14 H14A 108.8 . . ?
C13 C14 H14B 108.8 . . ?
H14A C14 H14B 107.7 . . ?
N4 C15 H15A 108.7 . . ?
N4 C15 H15B 108.7 . . ?
N4 C15 C16 114.1(9) . . ?
H15A C15 H15B 107.6 . . ?
C16 C15 H15A 108.7 . . ?
C16 C15 H15B 108.7 . . ?
O13 C16 C15 111.0(9) . . ?
O13 C16 H16A 109.4 . . ?
O13 C16 H16B 109.4 . . ?
C15 C16 H16A 109.4 . . ?
C15 C16 H16B 109.4 . . ?
H16A C16 H16B 108.0 . . ?
O8 C17 C1 108.9(8) . 2_656 ?
O8 C17 H17A 109.9 . . ?
O8 C17 H17B 109.9 . . ?
C1 C17 H17A 109.9 2_656 . ?
C1 C17 H17B 109.9 2_656 . ?
H17A C17 H17B 108.3 . . ?
O9 C18 H18A 109.5 . . ?
O9 C18 H18B 109.5 . . ?
O9 C18 H18C 109.5 . . ?
H18A C18 H18B 109.5 . . ?
H18A C18 H18C 109.5 . . ?
H18B C18 H18C 109.5 . . ?

loop_
_geom_bond_atom_site_label_1
_geom_bond_atom_site_label_2
_geom_bond_distance
_geom_bond_site_symmetry_2
_geom_bond_publ_flag
In01 In05 3.3357(6) . ?
In01 In06 3.3648(6) 2_656 ?
In01 O1 2.282(5) 2_656 ?
In01 O4 2.131(5) 2_656 ?
In01 O9 2.156(6) . ?
In01 O10 2.101(5) . ?
In01 O11 2.155(3) . ?
In01 O12 2.108(6) . ?
In02 In03 3.3490(6) . ?
In02 In04 3.3593(6) . ?
In02 O3 2.180(6) . ?
In02 O4 2.103(5) . ?
In02 O5 2.139(4) . ?
In02 O6 2.260(5) . ?
In02 O7 2.102(5) . ?
In02 O10 2.144(5) . ?
In03 In05 3.3677(8) . ?
In03 O1 2.473(6) 2_656 ?
In03 O7 2.233(6) . ?
In03 O8 2.156(7) . ?
In03 O10 2.183(5) . ?
In03 O13 2.136(6) . ?
In03 N1 2.342(8) 2_656 ?
In03 N4 2.331(7) . ?
In04 In06 3.3717(7) . ?
In04 Cl1 2.418(2) . ?
In04 O1 2.201(6) . ?
In04 O2 2.151(6) . ?
In04 O3 2.195(6) . ?
In04 O4 2.187(5) . ?
In04 O13 2.165(6) 2_656 ?
In05 Cl2 2.412(2) . ?
In05 O00J 2.161(6) . ?
In05 O6 2.212(6) . ?
In05 O8 2.144(6) . ?
In05 O9 2.167(6) . ?
In05 O10 2.205(5) . ?
In06 O00J 2.131(6) . ?
In06 O2 2.153(6) . ?
In06 O4 2.193(5) . ?
In06 O6 2.443(6) . ?
In06 O12 2.240(6) 2_656 ?
In06 N2 2.328(7) . ?
In06 N3 2.333(7) . ?
O00J C11 1.424(11) . ?
O1 C3 1.414(9) . ?
O2 C6 1.434(10) . ?
O3 C12 1.371(13) . ?
O6 C9 1.432(9) . ?
O7 C13 1.373(11) . ?
O8 C17 1.431(11) . ?
O9 C18 1.390(12) . ?
O12 C4 1.374(13) 2_656 ?
O13 C16 1.430(12) . ?
N1 H1 0.9800 . ?
N1 C1 1.453(15) . ?
N1 C2 1.476(14) . ?
N2 H2 0.9800 . ?
N2 C5 1.455(14) . ?
N2 C10 1.487(13) . ?
N3 H3 0.9800 . ?
N3 C7 1.468(12) . ?
N3 C8 1.470(13) . ?
N4 H4 0.9800 . ?
N4 C14 1.482(14) . ?
N4 C15 1.450(14) . ?
C1 H1A 0.9700 . ?
C1 H1B 0.9700 . ?
C1 C17 1.516(17) 2_656 ?
C2 H2A 0.9700 . ?
C2 H2B 0.9700 . ?
C2 C3 1.507(13) . ?
C3 H3A 0.9700 . ?
C3 H3B 0.9700 . ?
C4 H4A 0.9700 . ?
C4 H4B 0.9700 . ?
C4 C5 1.469(17) . ?
C5 H5A 0.9700 . ?
C5 H5B 0.9700 . ?
C6 H6A 0.9700 . ?
C6 H6B 0.9700 . ?
C6 C7 1.495(14) . ?
C7 H7A 0.9700 . ?
C7 H7B 0.9700 . ?
C8 H8A 0.9700 . ?
C8 H8B 0.9700 . ?
C8 C9 1.515(14) . ?
C9 H9A 0.9700 . ?
C9 H9B 0.9700 . ?
C10 H10A 0.9700 . ?
C10 H10B 0.9700 . ?
C10 C11 1.531(15) . ?
C11 H11A 0.9700 . ?
C11 H11B 0.9700 . ?
C12 H12A 0.9600 . ?
C12 H12B 0.9600 . ?
C12 H12C 0.9600 . ?
C13 H13A 0.9700 . ?
C13 H13B 0.9700 . ?
C13 C14 1.494(15) . ?
C14 H14A 0.9700 . ?
C14 H14B 0.9700 . ?
C15 H15A 0.9700 . ?
C15 H15B 0.9700 . ?
C15 C16 1.477(16) . ?
C16 H16A 0.9700 . ?
C16 H16B 0.9700 . ?
C17 H17A 0.9700 . ?
C17 H17B 0.9700 . ?
C18 H18A 0.9600 . ?
C18 H18B 0.9600 . ?
C18 H18C 0.9600 . ?

loop_
_geom_torsion_atom_site_label_1
_geom_torsion_atom_site_label_2
_geom_torsion_atom_site_label_3
_geom_torsion_atom_site_label_4
_geom_torsion
_geom_torsion_site_symmetry_1
_geom_torsion_site_symmetry_2
_geom_torsion_site_symmetry_3
_geom_torsion_site_symmetry_4
_geom_torsion_publ_flag
In01 O1 C3 C2 142.0(7) 2_656 . . . ?
In02 O6 C9 C8 -143.9(6) . . . . ?
In02 O7 C13 C14 176.7(7) . . . . ?
In03 O1 C3 C2 27.4(10) 2_656 . . . ?
In03 O7 C13 C14 26.1(12) . . . . ?
In03 O8 C17 C1 39.4(12) . . . 2_656 ?
In03 O13 C16 C15 -29.6(13) . . . . ?
In03 N1 C1 C17 41.6(10) 2_656 . . 2_656 ?
In03 N1 C2 C3 46.4(10) 2_656 . . . ?
In03 N4 C14 C13 35.5(11) . . . . ?
In03 N4 C15 C16 -38.3(12) . . . . ?
In04 O1 C3 C2 -91.1(9) . . . . ?
In04 O2 C6 C7 87.3(9) . . . . ?
In04 O13 C16 C15 124.3(9) 2_656 . . . ?
In05 O00J C11 C10 -120.1(8) . . . . ?
In05 O6 C9 C8 90.4(8) . . . . ?
In05 O8 C17 C1 -88.1(11) . . . 2_656 ?
In06 O00J C11 C10 33.4(11) . . . . ?
In06 O2 C6 C7 -39.4(10) . . . . ?
In06 O6 C9 C8 -28.6(9) . . . . ?
In06 N2 C5 C4 -34.6(12) . . . . ?
In06 N2 C10 C11 40.5(10) . . . . ?
In06 N3 C7 C6 -43.4(8) . . . . ?
In06 N3 C8 C9 -48.9(9) . . . . ?
O2 C6 C7 N3 56.3(10) . . . . ?
O7 C13 C14 N4 -41.2(14) . . . . ?
O12 C4 C5 N2 34.3(17) 2_656 . . . ?
N1 C2 C3 O1 -49.1(12) . . . . ?
N2 C10 C11 O00J -51.0(13) . . . . ?
N3 C8 C9 O6 50.5(10) . . . . ?
N4 C15 C16 O13 46.7(15) . . . . ?
C1 N1 C2 C3 -74.2(10) . . . . ?
C2 N1 C1 C17 165.2(8) . . . 2_656 ?
C5 N2 C10 C11 -81.7(11) . . . . ?
C7 N3 C8 C9 71.8(9) . . . . ?
C8 N3 C7 C6 -167.6(7) . . . . ?
C10 N2 C5 C4 84.6(13) . . . . ?
C14 N4 C15 C16 82.3(12) . . . . ?
C15 N4 C14 C13 -83.2(12) . . . . ?
